data_7002342
loop_
_publ_author_name
'Chaturvedi, Jyotsna'
'Bhattacharya, Subrato'
'Nethaji, M.'

_publ_section_title
;
 Synthesis of a one-dimensional coordination polymer containing pendant
 hydrosulfide groups
;
_journal_issue 38
_journal_name_full 'Dalton Transactions'
_journal_page_first 8018
_journal_page_last 8024
_journal_paper_doi 10.1039/b908304a
_journal_year 2009
_chemical_formula_moiety 'C4 H10 O2 S Sn'
_chemical_formula_sum 'C4 H10 O2 S Sn'
_chemical_formula_weight 240.87
_chemical_name_common 'dimethyl(hydrosulfido)tin thioacetate'
_chemical_name_systematic
;
?
;
_space_group_IT_number 62
_symmetry_cell_setting orthorhombic
_symmetry_space_group_name_Hall '-P 2ac 2n'
_symmetry_space_group_name_H-M 'P n m a'
_atom_sites_solution_hydrogens geom
_atom_sites_solution_primary direct
_atom_sites_solution_secondary difmap
_audit_creation_method SHELXL-97
_cell_angle_alpha 90.00
_cell_angle_beta 90.00
_cell_angle_gamma 90.00
_cell_formula_units_Z 4
_cell_length_a 9.310(3)
_cell_length_b 7.671(3)
_cell_length_c 11.045(4)
_cell_measurement_reflns_used 456
_cell_measurement_temperature 293(2)
_cell_measurement_theta_max 27.50
_cell_measurement_theta_min 2.50
_cell_volume 788.8(5)
_computing_cell_refinement 'BRUKER SMART APEX CCD'
_computing_data_collection 'BRUKER SMART APEX CCD'
_computing_data_reduction 'BRUKER SAINT'
_computing_molecular_graphics ORTEP-III
_computing_publication_material 'WINGX V1.80.01'
_computing_structure_refinement 'SHELXL-97 (Sheldrick, 2008)'
_computing_structure_solution SHELXS-97
_diffrn_ambient_temperature 293(2)
_diffrn_detector_area_resol_mean 0.3
_diffrn_measured_fraction_theta_full 1.000
_diffrn_measured_fraction_theta_max 1.000
_diffrn_measurement_device_type 'BRUKER SMART APEX CCD'
_diffrn_measurement_method OMEGA
_diffrn_radiation_monochromator graphite
_diffrn_radiation_source 'fine-focus sealed tube'
_diffrn_radiation_type MoK\a
_diffrn_radiation_wavelength 0.71073
_diffrn_reflns_av_R_equivalents 0.0297
_diffrn_reflns_av_sigmaI/netI 0.0215
_diffrn_reflns_limit_h_max 11
_diffrn_reflns_limit_h_min -12
_diffrn_reflns_limit_k_max 10
_diffrn_reflns_limit_k_min -9
_diffrn_reflns_limit_l_max 14
_diffrn_reflns_limit_l_min -14
_diffrn_reflns_number 6144
_diffrn_reflns_theta_full 27.50
_diffrn_reflns_theta_max 27.50
_diffrn_reflns_theta_min 2.86
_exptl_absorpt_coefficient_mu 3.428
_exptl_absorpt_correction_T_max 0.5806
_exptl_absorpt_correction_T_min 0.4897
_exptl_absorpt_correction_type empirical
_exptl_absorpt_process_details SADABS
_exptl_crystal_colour COLORLESS
_exptl_crystal_density_diffrn 2.028
_exptl_crystal_density_method 'not measured'
_exptl_crystal_description RECTANGULAR
_exptl_crystal_F_000 464
_exptl_crystal_size_max 0.24
_exptl_crystal_size_mid 0.21
_exptl_crystal_size_min 0.18
_refine_diff_density_max 0.661
_refine_diff_density_min -0.339
_refine_diff_density_rms 0.111
_refine_ls_extinction_method none
_refine_ls_goodness_of_fit_ref 0.958
_refine_ls_hydrogen_treatment mixed
_refine_ls_matrix_type fullcycle
_refine_ls_number_parameters 57
_refine_ls_number_reflns 1019
_refine_ls_number_restraints 5
_refine_ls_restrained_S_all 0.960
_refine_ls_R_factor_all 0.0362
_refine_ls_R_factor_gt 0.0280
_refine_ls_shift/su_max 0.014
_refine_ls_shift/su_mean 0.004
_refine_ls_structure_factor_coef Fsqd
_refine_ls_weighting_details 'calc w=1/[\s^2^(Fo^2^)+(0.0327P)^2^+2.0519P] where P=(Fo^2^+2Fc^2^)/3'
_refine_ls_weighting_scheme calc
_refine_ls_wR_factor_gt 0.0651
_refine_ls_wR_factor_ref 0.0686
_reflns_number_gt 882
_reflns_number_total 1019
_reflns_threshold_expression >2\s(I)
_cod_data_source_file b908304a.txt
_cod_data_source_block mn30a_m
_cod_depositor_comments
;
The following automatic conversions were performed:
'_symmetry_cell_setting' value 'ORTHORHOMBIC' changed to 'orthorhombic'
according to '/home/saulius/struct/CIF-dictionaries/cif_core.dic'
dictionary named 'cif_core.dic' version 2.4.1 from
2010-06-29.

'_exptl_absorpt_correction_type' value 'EMPIRICAL' changed to
'empirical' according to
'/home/saulius/struct/CIF-dictionaries/cif_core.dic' dictionary named
'cif_core.dic' version 2.4.1 from 2010-06-29.

Automatic conversion script
Id: cif_fix_enum 1527 2010-12-29 10:47:43Z saulius 
;
_cod_original_sg_symbol_H-M Pnma
_cod_database_code 7002342

loop_
_symmetry_equiv_pos_as_xyz
'x, y, z'
'-x+1/2, -y, z+1/2'
'-x, y+1/2, -z'
'x+1/2, -y+1/2, -z+1/2'
'-x, -y, -z'
'x-1/2, y, -z-1/2'
'x, -y-1/2, z'
'-x-1/2, y-1/2, z-1/2'

loop_
_atom_site_label
_atom_site_type_symbol
_atom_site_fract_x
_atom_site_fract_y
_atom_site_fract_z
_atom_site_U_iso_or_equiv
_atom_site_adp_type
_atom_site_occupancy
_atom_site_symmetry_multiplicity
_atom_site_calc_flag
_atom_site_refinement_flags
_atom_site_disorder_assembly
_atom_site_disorder_group
C1 C -0.0394(5) 0.5073(5) 0.2657(4) 0.0525(10) Uani 1 1 d . . .
H1A H 0.0215 0.5073 0.1956 0.079 Uiso 1 1 calc R . .
H1B H 0.0057 0.5726 0.3294 0.079 Uiso 1 1 calc R . .
H1C H -0.1300 0.5599 0.2458 0.079 Uiso 1 1 calc R . .
C2 C 0.2075(5) 0.2500 0.4233(4) 0.0402(11) Uani 1 2 d S . .
C3 C 0.3314(6) 0.2500 0.5079(5) 0.0586(16) Uani 1 2 d SD . .
H3A H 0.292(6) 0.2500 0.593(4) 0.09(2) Uiso 1 2 d SD . .
H3B H 0.400(4) 0.146(6) 0.502(5) 0.15(2) Uiso 1 1 d D . .
O1 O 0.2250(4) 0.2500 0.3105(3) 0.0498(9) Uani 1 2 d S . .
O2 O 0.0817(3) 0.2500 0.4685(3) 0.0449(9) Uani 1 2 d S . .
H1 H -0.235(10) 0.2500 0.578(3) 0.42(10) Uiso 1 2 d SD . .
S1 S -0.25373(14) 0.2500 0.47493(12) 0.0513(3) Uani 1 2 d SD . .
Sn1 Sn -0.07312(3) 0.2500 0.32344(3) 0.03307(9) Uani 1 2 d SD . .

loop_
_atom_site_aniso_label
_atom_site_aniso_U_11
_atom_site_aniso_U_22
_atom_site_aniso_U_33
_atom_site_aniso_U_23
_atom_site_aniso_U_13
_atom_site_aniso_U_12
C1 0.063(2) 0.0388(18) 0.055(2) -0.0004(18) 0.0014(19) -0.0046(18)
C2 0.036(2) 0.042(2) 0.043(3) 0.000 -0.005(2) 0.000
C3 0.040(3) 0.088(4) 0.047(3) 0.000 -0.009(2) 0.000
O1 0.0373(18) 0.075(3) 0.0368(18) 0.000 0.0026(15) 0.000
O2 0.0329(18) 0.067(2) 0.0352(17) 0.000 -0.0003(14) 0.000
S1 0.0368(6) 0.0762(9) 0.0408(6) 0.000 0.0139(5) 0.000
Sn1 0.03029(16) 0.03773(16) 0.03118(16) 0.000 0.00328(12) 0.000

loop_
_atom_type_symbol
_atom_type_description
_atom_type_scat_dispersion_real
_atom_type_scat_dispersion_imag
_atom_type_scat_source
C C 0.0033 0.0016 'International Tables Vol C Tables 4.2.6.8 and 6.1.1.4'
H H 0.0000 0.0000 'International Tables Vol C Tables 4.2.6.8 and 6.1.1.4'
O O 0.0106 0.0060 'International Tables Vol C Tables 4.2.6.8 and 6.1.1.4'
S S 0.1246 0.1234 'International Tables Vol C Tables 4.2.6.8 and 6.1.1.4'
Sn Sn -0.6537 1.4246 'International Tables Vol C Tables 4.2.6.8 and 6.1.1.4'

loop_
_geom_angle_atom_site_label_1
_geom_angle_atom_site_label_2
_geom_angle_atom_site_label_3
_geom_angle
_geom_angle_site_symmetry_1
_geom_angle_site_symmetry_3
_geom_angle_publ_flag
Sn1 C1 H1A 109.5 . . ?
Sn1 C1 H1B 109.5 . . ?
H1A C1 H1B 109.5 . . ?
Sn1 C1 H1C 109.5 . . ?
H1A C1 H1C 109.5 . . ?
H1B C1 H1C 109.5 . . ?
O1 C2 O2 120.5(4) . . ?
O1 C2 C3 121.6(5) . . ?
O2 C2 C3 117.9(4) . . ?
C2 C3 H3A 108(3) . . ?
C2 C3 H3B 116(3) . . ?
H3A C3 H3B 107(3) . . ?
C2 O1 Sn1 135.7(3) . 6_656 ?
C2 O2 Sn1 108.9(3) . . ?
Sn1 S1 H1 126(4) . . ?
C1 Sn1 C1 140.4(2) 7_565 . ?
C1 Sn1 O2 97.22(12) 7_565 . ?
C1 Sn1 O2 97.22(12) . . ?
C1 Sn1 S1 108.68(12) 7_565 . ?
C1 Sn1 S1 108.68(12) . . ?
O2 Sn1 S1 87.13(9) . . ?
C1 Sn1 O1 85.96(12) 7_565 6_556 ?
C1 Sn1 O1 85.96(12) . 6_556 ?
O2 Sn1 O1 170.20(12) . 6_556 ?
S1 Sn1 O1 83.08(9) . 6_556 ?

loop_
_geom_bond_atom_site_label_1
_geom_bond_atom_site_label_2
_geom_bond_distance
_geom_bond_site_symmetry_2
_geom_bond_publ_flag
C1 Sn1 2.098(4) . ?
C1 H1A 0.9600 . ?
C1 H1B 0.9600 . ?
C1 H1C 0.9600 . ?
C2 O1 1.257(6) . ?
C2 O2 1.273(6) . ?
C2 C3 1.483(7) . ?
C3 H3A 1.01(4) . ?
C3 H3B 1.03(3) . ?
O1 Sn1 2.392(3) 6_656 ?
O2 Sn1 2.155(3) . ?
S1 Sn1 2.3721(14) . ?
S1 H1 1.15(4) . ?
Sn1 C1 2.098(4) 7_565 ?
Sn1 O1 2.392(3) 6_556 ?

loop_
_geom_torsion_atom_site_label_1
_geom_torsion_atom_site_label_2
_geom_torsion_atom_site_label_3
_geom_torsion_atom_site_label_4
_geom_torsion
_geom_torsion_site_symmetry_1
_geom_torsion_site_symmetry_2
_geom_torsion_site_symmetry_3
_geom_torsion_site_symmetry_4
_geom_torsion_publ_flag
O2 C2 O1 Sn1 180.0 . . . 6_656 ?
C3 C2 O1 Sn1 0.0 . . . 6_656 ?
O1 C2 O2 Sn1 0.0 . . . . ?
C3 C2 O2 Sn1 180.0 . . . . ?
C2 O2 Sn1 C1 71.53(12) . . . 7_565 ?
C2 O2 Sn1 C1 -71.53(12) . . . . ?
C2 O2 Sn1 S1 180.0 . . . . ?
C2 O2 Sn1 O1 180.0 . . . 6_556 ?
